data_7243035
loop_
_publ_author_name
'Jamshaid, Sana'
'Mohandoss, Sonaimuthu'
'Lee, Yong Rok'

_publ_section_title
;
 Indium(iii)-catalyzed solvent-free multicomponent [2 + 2 + 1 +
 1]-annulation to polycyclic functionalized fused pyridines as potential
 optical chemosensors
;
_journal_issue 14
_journal_name_full 'Green Chemistry'
_journal_page_first 5113
_journal_page_last 5119
_journal_paper_doi 10.1039/D1GC01332G
_journal_volume 23
_journal_year 2021
_chemical_formula_moiety 'C23 H21 N'
_chemical_formula_sum 'C23 H21 N'
_chemical_formula_weight 311.41
_chemical_melting_point 513
_chemical_name_systematic 5,6,7,9,10,11-Hexahydrobenzo[6,7]cyclohepta[1,2-b]benzo[6,7]cyclohepta[2,1-e]pyridine
_space_group_crystal_system orthorhombic
_space_group_IT_number 60
_space_group_name_Hall '-P 2n 2ab'
_space_group_name_H-M_alt 'P b c n'
_atom_sites_solution_hydrogens geom
_atom_sites_solution_primary direct
_audit_creation_method SHELXL-2014/7
_audit_update_record
;
2021-04-14 deposited with the CCDC.	2021-06-08 downloaded from the CCDC.
;
_cell_angle_alpha 90
_cell_angle_beta 90
_cell_angle_gamma 90
_cell_formula_units_Z 4
_cell_length_a 11.1052(10)
_cell_length_b 16.1802(15)
_cell_length_c 9.2208(9)
_cell_measurement_reflns_used 5565
_cell_measurement_temperature 223(2)
_cell_measurement_theta_max 27.55
_cell_measurement_theta_min 2.22
_cell_volume 1656.8(3)
_computing_cell_refinement 'Bruker SAINT'
_computing_data_collection 'Bruker APEX3'
_computing_data_reduction 'Bruker SAINT'
_computing_molecular_graphics 'Bruker SHELXTL'
_computing_publication_material 'Bruker SHELXTL'
_computing_structure_refinement 'SHELXL-2014/7 (Sheldrick, 2014)'
_computing_structure_solution 'Bruker SHELXTL'
_diffrn_ambient_temperature 223(2)
_diffrn_measured_fraction_theta_full 0.997
_diffrn_measured_fraction_theta_max 0.998
_diffrn_measurement_device_type 'PHOTON III M14'
_diffrn_measurement_method '\f and \w scans'
_diffrn_radiation_type MoK\a
_diffrn_radiation_wavelength 0.71073
_diffrn_reflns_av_R_equivalents 0.0563
_diffrn_reflns_av_unetI/netI 0.0266
_diffrn_reflns_Laue_measured_fraction_full 0.997
_diffrn_reflns_Laue_measured_fraction_max 0.998
_diffrn_reflns_limit_h_max 14
_diffrn_reflns_limit_h_min -14
_diffrn_reflns_limit_k_max 20
_diffrn_reflns_limit_k_min -21
_diffrn_reflns_limit_l_max 12
_diffrn_reflns_limit_l_min -11
_diffrn_reflns_number 21473
_diffrn_reflns_point_group_measured_fraction_full 0.997
_diffrn_reflns_point_group_measured_fraction_max 0.998
_diffrn_reflns_theta_full 25.242
_diffrn_reflns_theta_max 28.339
_diffrn_reflns_theta_min 3.135
_exptl_absorpt_coefficient_mu 0.072
_exptl_absorpt_correction_T_max 0.7457
_exptl_absorpt_correction_T_min 0.6458
_exptl_absorpt_correction_type multi-scan
_exptl_absorpt_process_details 'Bruker SADABS'
_exptl_crystal_colour colourless
_exptl_crystal_density_diffrn 1.248
_exptl_crystal_description rod
_exptl_crystal_F_000 664
_exptl_crystal_recrystallization_method 'Re-crystallisation from solvent: Hexane/EtOAc'
_exptl_crystal_size_max 0.420
_exptl_crystal_size_mid 0.230
_exptl_crystal_size_min 0.130
_refine_diff_density_max 0.223
_refine_diff_density_min -0.183
_refine_diff_density_rms 0.037
_refine_ls_extinction_method none
_refine_ls_goodness_of_fit_ref 1.061
_refine_ls_hydrogen_treatment constr
_refine_ls_matrix_type full
_refine_ls_number_parameters 110
_refine_ls_number_reflns 2066
_refine_ls_number_restraints 0
_refine_ls_restrained_S_all 1.061
_refine_ls_R_factor_all 0.0577
_refine_ls_R_factor_gt 0.0412
_refine_ls_shift/su_max 0.000
_refine_ls_shift/su_mean 0.000
_refine_ls_structure_factor_coef Fsqd
_refine_ls_weighting_details 'w=1/[\s^2^(Fo^2^)+(0.0415P)^2^+0.5458P] where P=(Fo^2^+2Fc^2^)/3'
_refine_ls_weighting_scheme calc
_refine_ls_wR_factor_gt 0.1000
_refine_ls_wR_factor_ref 0.1118
_reflns_Friedel_coverage 0.000
_reflns_number_gt 1613
_reflns_number_total 2066
_reflns_threshold_expression 'I > 2\s(I)'
_cod_data_source_file d1gc01332g2.cif
_cod_data_source_block Lee-B
_cod_depositor_comments
;
The following automatic conversions were performed:

data item '_exptl_absorpt_correction_type' value 'Multi-scan' was
changed to 'multi-scan' in accordance with the
/home/data/users/saulius/crontab/automatic-downloads/rss-feeds/RSC/lib/dictionaries/cif_core.dic
dictionary named 'cif_core.dic' version 2.4.2 last updated on
2011-04-26.

Automatic conversion script
Id: cif_fix_values 7556 2019-12-06 15:28:31Z antanas 

 Adding full bibliography for 7243033--7243035.cif.
;
_cod_database_code 7243035
_shelx_shelxl_version_number 2014/7
_shelx_space_group_comment
; 
The symmetry employed for this shelxl refinement is uniquely defined 
by the following loop, which should always be used as a source of 
symmetry information in preference to the above space-group names. 
They are only intended as comments. 
;
_shelx_estimated_absorpt_t_min 0.970
_shelx_estimated_absorpt_t_max 0.991

loop_
_space_group_symop_operation_xyz
'x, y, z'
'-x+1/2, -y+1/2, z+1/2'
'-x, y, -z+1/2'
'x+1/2, -y+1/2, -z'
'-x, -y, -z'
'x-1/2, y-1/2, -z-1/2'
'x, -y, z-1/2'
'-x-1/2, y-1/2, z'

loop_
_atom_site_label
_atom_site_type_symbol
_atom_site_fract_x
_atom_site_fract_y
_atom_site_fract_z
_atom_site_U_iso_or_equiv
_atom_site_adp_type
_atom_site_occupancy
_atom_site_site_symmetry_order
_atom_site_calc_flag
_atom_site_refinement_flags_posn
_atom_site_refinement_flags_adp
_atom_site_refinement_flags_occupancy
_atom_site_disorder_assembly
_atom_site_disorder_group
N1 N 0.5000 0.62107(8) 0.7500 0.0261(3) Uani 1 2 d S T P . .
C1 C 0.42082(10) 0.57881(7) 0.66827(12) 0.0253(3) Uani 1 1 d . . . . .
C2 C 0.33882(11) 0.62876(7) 0.57567(13) 0.0282(3) Uani 1 1 d . . . . .
C3 C 0.38472(12) 0.69501(7) 0.49682(14) 0.0350(3) Uani 1 1 d . . . . .
H3 H 0.4664 0.7092 0.5064 0.042 Uiso 1 1 calc R U . . .
C4 C 0.31182(14) 0.74031(8) 0.40438(16) 0.0441(4) Uani 1 1 d . . . . .
H4 H 0.3442 0.7844 0.3508 0.053 Uiso 1 1 calc R U . . .
C5 C 0.19153(14) 0.72048(9) 0.39123(17) 0.0469(4) Uani 1 1 d . . . . .
H5 H 0.1418 0.7506 0.3280 0.056 Uiso 1 1 calc R U . . .
C6 C 0.14459(12) 0.65598(9) 0.47163(16) 0.0422(3) Uani 1 1 d . . . . .
H6 H 0.0622 0.6434 0.4633 0.051 Uiso 1 1 calc R U . . .
C7 C 0.21597(11) 0.60917(8) 0.56454(14) 0.0329(3) Uani 1 1 d . . . . .
C8 C 0.16326(12) 0.54088(9) 0.65526(15) 0.0405(3) Uani 1 1 d . . . . .
H8A H 0.0753 0.5453 0.6525 0.049 Uiso 1 1 calc R U . . .
H8B H 0.1887 0.5488 0.7561 0.049 Uiso 1 1 calc R U . . .
C9 C 0.19913(12) 0.45397(9) 0.60717(16) 0.0396(3) Uani 1 1 d . . . . .
H9A H 0.1494 0.4378 0.5241 0.048 Uiso 1 1 calc R U . . .
H9B H 0.1826 0.4151 0.6863 0.048 Uiso 1 1 calc R U . . .
C10 C 0.33200(11) 0.44728(8) 0.56475(14) 0.0315(3) Uani 1 1 d . . . . .
H10A H 0.3544 0.3887 0.5624 0.038 Uiso 1 1 calc R U . . .
H10B H 0.3419 0.4692 0.4664 0.038 Uiso 1 1 calc R U . . .
C11 C 0.41748(10) 0.49205(7) 0.66417(12) 0.0260(3) Uani 1 1 d . . . . .
C12 C 0.5000 0.45026(10) 0.7500 0.0272(3) Uani 1 2 d S T P . .
H12 H 0.5000 0.3922 0.7500 0.033 Uiso 1 2 calc R U P . .

loop_
_atom_site_aniso_label
_atom_site_aniso_U_11
_atom_site_aniso_U_22
_atom_site_aniso_U_33
_atom_site_aniso_U_23
_atom_site_aniso_U_13
_atom_site_aniso_U_12
N1 0.0253(7) 0.0280(7) 0.0250(7) 0.000 -0.0003(5) 0.000
C1 0.0236(5) 0.0295(6) 0.0227(6) -0.0005(4) 0.0019(4) 0.0013(4)
C2 0.0301(6) 0.0300(6) 0.0245(6) -0.0032(4) -0.0012(5) 0.0053(5)
C3 0.0387(7) 0.0283(6) 0.0381(7) 0.0003(5) -0.0031(6) 0.0033(5)
C4 0.0580(9) 0.0316(6) 0.0428(8) 0.0053(6) -0.0044(7) 0.0089(6)
C5 0.0531(9) 0.0444(8) 0.0432(8) 0.0000(6) -0.0134(7) 0.0206(7)
C6 0.0330(7) 0.0509(8) 0.0426(8) -0.0053(6) -0.0068(6) 0.0130(6)
C7 0.0288(6) 0.0414(7) 0.0287(6) -0.0059(5) -0.0002(5) 0.0066(5)
C8 0.0261(6) 0.0609(9) 0.0344(7) 0.0011(6) 0.0058(5) -0.0003(6)
C9 0.0323(7) 0.0490(8) 0.0377(7) 0.0052(6) -0.0003(6) -0.0114(6)
C10 0.0329(6) 0.0328(6) 0.0286(6) -0.0026(5) -0.0016(5) -0.0051(5)
C11 0.0259(5) 0.0289(6) 0.0232(6) -0.0021(4) 0.0026(4) -0.0018(4)
C12 0.0305(8) 0.0246(7) 0.0265(8) 0.000 0.0035(7) 0.000

loop_
_atom_type_symbol
_atom_type_description
_atom_type_scat_dispersion_real
_atom_type_scat_dispersion_imag
_atom_type_scat_source
C C 0.0033 0.0016 'International Tables Vol C Tables 4.2.6.8 and 6.1.1.4'
H H 0.0000 0.0000 'International Tables Vol C Tables 4.2.6.8 and 6.1.1.4'
N N 0.0061 0.0033 'International Tables Vol C Tables 4.2.6.8 and 6.1.1.4'

loop_
_geom_angle_atom_site_label_1
_geom_angle_atom_site_label_2
_geom_angle_atom_site_label_3
_geom_angle
_geom_angle_site_symmetry_1
_geom_angle_site_symmetry_3
_geom_angle_publ_flag
C1 N1 C1 118.88(14) . 3_656 ?
N1 C1 C11 122.72(11) . . ?
N1 C1 C2 116.48(10) . . ?
C11 C1 C2 120.75(10) . . ?
C3 C2 C7 119.43(11) . . ?
C3 C2 C1 119.62(11) . . ?
C7 C2 C1 120.95(11) . . ?
C4 C3 C2 120.99(13) . . ?
C4 C3 H3 119.5 . . ?
C2 C3 H3 119.5 . . ?
C5 C4 C3 119.81(14) . . ?
C5 C4 H4 120.1 . . ?
C3 C4 H4 120.1 . . ?
C4 C5 C6 119.59(13) . . ?
C4 C5 H5 120.2 . . ?
C6 C5 H5 120.2 . . ?
C5 C6 C7 121.77(13) . . ?
C5 C6 H6 119.1 . . ?
C7 C6 H6 119.1 . . ?
C6 C7 C2 118.40(12) . . ?
C6 C7 C8 121.37(12) . . ?
C2 C7 C8 120.20(11) . . ?
C7 C8 C9 114.41(11) . . ?
C7 C8 H8A 108.7 . . ?
C9 C8 H8A 108.7 . . ?
C7 C8 H8B 108.7 . . ?
C9 C8 H8B 108.7 . . ?
H8A C8 H8B 107.6 . . ?
C8 C9 C10 113.00(11) . . ?
C8 C9 H9A 109.0 . . ?
C10 C9 H9A 109.0 . . ?
C8 C9 H9B 109.0 . . ?
C10 C9 H9B 109.0 . . ?
H9A C9 H9B 107.8 . . ?
C11 C10 C9 114.73(11) . . ?
C11 C10 H10A 108.6 . . ?
C9 C10 H10A 108.6 . . ?
C11 C10 H10B 108.6 . . ?
C9 C10 H10B 108.6 . . ?
H10A C10 H10B 107.6 . . ?
C12 C11 C1 117.02(11) . . ?
C12 C11 C10 121.98(11) . . ?
C1 C11 C10 120.92(11) . . ?
C11 C12 C11 121.65(15) 3_656 . ?
C11 C12 H12 119.2 3_656 . ?
C11 C12 H12 119.2 . . ?

loop_
_geom_bond_atom_site_label_1
_geom_bond_atom_site_label_2
_geom_bond_distance
_geom_bond_site_symmetry_2
_geom_bond_publ_flag
N1 C1 1.3448(13) . ?
N1 C1 1.3448(13) 3_656 ?
C1 C11 1.4049(16) . ?
C1 C2 1.4871(16) . ?
C2 C3 1.3920(17) . ?
C2 C7 1.4044(17) . ?
C3 C4 1.3853(18) . ?
C3 H3 0.9400 . ?
C4 C5 1.379(2) . ?
C4 H4 0.9400 . ?
C5 C6 1.382(2) . ?
C5 H5 0.9400 . ?
C6 C7 1.3914(18) . ?
C6 H6 0.9400 . ?
C7 C8 1.5044(19) . ?
C8 C9 1.5273(19) . ?
C8 H8A 0.9800 . ?
C8 H8B 0.9800 . ?
C9 C10 1.5303(18) . ?
C9 H9A 0.9800 . ?
C9 H9B 0.9800 . ?
C10 C11 1.5053(16) . ?
C10 H10A 0.9800 . ?
C10 H10B 0.9800 . ?
C11 C12 1.3868(14) . ?
C12 C11 1.3868(14) 3_656 ?
C12 H12 0.9400 . ?

loop_
_geom_torsion_atom_site_label_1
_geom_torsion_atom_site_label_2
_geom_torsion_atom_site_label_3
_geom_torsion_atom_site_label_4
_geom_torsion
_geom_torsion_site_symmetry_1
_geom_torsion_site_symmetry_2
_geom_torsion_site_symmetry_3
_geom_torsion_site_symmetry_4
_geom_torsion_publ_flag
C1 N1 C1 C11 -0.22(8) 3_656 . . . ?
C1 N1 C1 C2 -177.60(11) 3_656 . . . ?
N1 C1 C2 C3 44.12(15) . . . . ?
C11 C1 C2 C3 -133.31(12) . . . . ?
N1 C1 C2 C7 -137.02(11) . . . . ?
C11 C1 C2 C7 45.55(16) . . . . ?
C7 C2 C3 C4 -1.92(19) . . . . ?
C1 C2 C3 C4 176.96(12) . . . . ?
C2 C3 C4 C5 0.9(2) . . . . ?
C3 C4 C5 C6 0.6(2) . . . . ?
C4 C5 C6 C7 -1.0(2) . . . . ?
C5 C6 C7 C2 0.0(2) . . . . ?
C5 C6 C7 C8 177.97(13) . . . . ?
C3 C2 C7 C6 1.47(18) . . . . ?
C1 C2 C7 C6 -177.39(11) . . . . ?
C3 C2 C7 C8 -176.53(11) . . . . ?
C1 C2 C7 C8 4.61(18) . . . . ?
C6 C7 C8 C9 109.22(14) . . . . ?
C2 C7 C8 C9 -72.84(16) . . . . ?
C7 C8 C9 C10 41.60(16) . . . . ?
C8 C9 C10 C11 42.25(16) . . . . ?
N1 C1 C11 C12 0.43(15) . . . . ?
C2 C1 C11 C12 177.70(9) . . . . ?
N1 C1 C11 C10 -176.52(9) . . . . ?
C2 C1 C11 C10 0.76(17) . . . . ?
C9 C10 C11 C12 113.26(12) . . . . ?
C9 C10 C11 C1 -69.96(15) . . . . ?
C1 C11 C12 C11 -0.20(7) . . . 3_656 ?
C10 C11 C12 C11 176.71(12) . . . 3_656 ?
